data_7100224
loop_
_publ_author_name
'Artem Melman'
'Irina Ekeltchik'
'Jenny Gun'
'Ovadia Lev'

_publ_section_title
;
Bis-hydroxyaminotriazines: highly stable
hydroxylamine-based ligands for iron(III) cations
;
_journal_name_full 'Chemical Communications'
_journal_paper_doi 10.1039/b508138f
_journal_year 2005
_chemical_formula_moiety 'C18 H29 Fe N12 O6, C H4 O'
_chemical_formula_sum 'C19 H33 Fe N12 O7'
_chemical_formula_weight 597.42
_space_group_IT_number 2
_space_group_name_Hall '-P 1'
_space_group_name_H-M_alt 'P -1'
_symmetry_cell_setting triclinic
_symmetry_space_group_name_Hall '-P 1'
_symmetry_space_group_name_H-M 'P -1'
_cell_angle_alpha 92.2360(10)
_cell_angle_beta 101.4470(10)
_cell_angle_gamma 92.2080(10)
_cell_formula_units_Z 4
_cell_length_a 11.4324(9)
_cell_length_b 13.9381(11)
_cell_length_c 17.3580(14)
_cell_measurement_temperature 295(1)
_cell_volume 2705.8(4)
_diffrn_ambient_temperature 295(1)
_exptl_crystal_density_diffrn 1.467
_cod_depositor_comments
;
The following automatic conversions were performed:
'_symmetry_cell_setting' value 'Triclinic' changed to 'triclinic'
according to '/home/saulius/struct/CIF-dictionaries/cif_core.dic'
dictionary named 'cif_core.dic' version 2.4.1 from 2010-06-29.

Automatic conversion script
Id: cif_fix_enum 1527 2010-12-29 10:47:43Z saulius 
;
_cod_database_code 7100224

loop_
_symmetry_equiv_pos_as_xyz
'x, y, z'
'-x, -y, -z'

loop_
_atom_site_label
_atom_site_type_symbol
_atom_site_fract_x
_atom_site_fract_y
_atom_site_fract_z
_atom_site_U_iso_or_equiv
_atom_site_adp_type
_atom_site_occupancy
_atom_site_symmetry_multiplicity
_atom_site_calc_flag
_atom_site_refinement_flags
_atom_site_disorder_assembly
_atom_site_disorder_group
C1 C 0.3594(2) 0.31619(17) 0.24512(15) 0.0397(6) Uani 1 1 d . . .
C2 C 0.2323(2) 0.27386(19) 0.13202(16) 0.0450(7) Uani 1 1 d . . .
C3 C 0.4272(2) 0.25053(19) 0.14096(15) 0.0434(6) Uani 1 1 d . . .
C4 C 0.3098(2) 0.3885(2) 0.36579(17) 0.0625(8) Uani 1 1 d . . .
H4A H 0.3358 0.4533 0.3836 0.094 Uiso 1 1 calc R . .
H4B H 0.3101 0.3498 0.4104 0.094 Uiso 1 1 calc R . .
H4C H 0.2303 0.3878 0.3346 0.094 Uiso 1 1 calc R . .
C5 C 0.5197(3) 0.1677(2) 0.04062(18) 0.0769(10) Uani 1 1 d . . .
H5A H 0.5480 0.1051 0.0530 0.115 Uiso 1 1 calc R . .
H5B H 0.5702 0.1992 0.0103 0.115 Uiso 1 1 calc R . .
H5C H 0.4393 0.1615 0.0107 0.115 Uiso 1 1 calc R . .
C6 C 0.0899(3) 0.2184(2) 0.01068(17) 0.0642(9) Uani 1 1 d . . .
H6A H 0.1624 0.2027 -0.0071 0.077 Uiso 1 1 calc R . .
H6B H 0.0463 0.2614 -0.0260 0.077 Uiso 1 1 calc R . .
C7 C 0.0154(3) 0.1292(2) 0.0132(2) 0.0747(10) Uani 1 1 d . . .
H7A H -0.0090 0.1006 -0.0397 0.090 Uiso 1 1 calc R . .
H7B H 0.0631 0.0836 0.0450 0.090 Uiso 1 1 calc R . .
C8 C -0.0549(3) 0.1884(3) 0.1220(2) 0.0762(10) Uani 1 1 d . . .
H8A H -0.0079 0.1440 0.1555 0.091 Uiso 1 1 calc R . .
H8B H -0.1263 0.1998 0.1426 0.091 Uiso 1 1 calc R . .
C9 C 0.0160(2) 0.2812(2) 0.1240(2) 0.0671(9) Uani 1 1 d . . .
H9A H -0.0331 0.3281 0.0948 0.081 Uiso 1 1 calc R . .
H9B H 0.0413 0.3061 0.1780 0.081 Uiso 1 1 calc R . .
C10 C 0.7608(2) 0.12111(19) 0.35061(15) 0.0415(6) Uani 1 1 d . . .
C11 C 0.9594(2) 0.12736(19) 0.35916(15) 0.0438(6) Uani 1 1 d . . .
C12 C 0.8607(2) 0.26047(18) 0.33025(14) 0.0393(6) Uani 1 1 d . . .
C13 C 0.6221(3) -0.0177(2) 0.35557(19) 0.0650(9) Uani 1 1 d . . .
H13A H 0.5764 -0.0450 0.3067 0.097 Uiso 1 1 calc R . .
H13B H 0.5755 -0.0223 0.3957 0.097 Uiso 1 1 calc R . .
H13C H 0.6937 -0.0520 0.3703 0.097 Uiso 1 1 calc R . .
C14 C 0.9359(2) 0.4199(2) 0.2988(2) 0.0627(9) Uani 1 1 d . . .
H14A H 1.0113 0.3901 0.3051 0.094 Uiso 1 1 calc R . .
H14B H 0.9409 0.4717 0.3376 0.094 Uiso 1 1 calc R . .
H14C H 0.9162 0.4445 0.2471 0.094 Uiso 1 1 calc R . .
C15 C 1.1700(2) 0.1244(2) 0.3489(2) 0.0652(9) Uani 1 1 d . . .
H15A H 1.1692 0.1940 0.3533 0.078 Uiso 1 1 calc R . .
H15B H 1.1682 0.1056 0.2943 0.078 Uiso 1 1 calc R . .
C16 C 1.2802(3) 0.0923(2) 0.3982(2) 0.0744(10) Uani 1 1 d . . .
H16A H 1.3485 0.1169 0.3785 0.089 Uiso 1 1 calc R . .
H16B H 1.2869 0.1186 0.4516 0.089 Uiso 1 1 calc R . .
C17 C 1.1825(3) -0.0466(3) 0.4279(2) 0.0846(11) Uani 1 1 d . . .
H17A H 1.1876 -0.0216 0.4815 0.102 Uiso 1 1 calc R . .
H17B H 1.1853 -0.1160 0.4289 0.102 Uiso 1 1 calc R . .
C18 C 1.0670(3) -0.0213(2) 0.3792(2) 0.0725(10) Uani 1 1 d . . .
H18A H 1.0568 -0.0525 0.3273 0.087 Uiso 1 1 calc R . .
H18B H 1.0019 -0.0437 0.4032 0.087 Uiso 1 1 calc R . .
C21 C 1.0786(2) 0.62551(17) 0.23649(15) 0.0377(6) Uani 1 1 d . . .
C22 C 1.2127(2) 0.66296(18) 0.34769(16) 0.0423(6) Uani 1 1 d . . .
C23 C 1.0189(2) 0.68453(19) 0.34604(16) 0.0431(6) Uani 1 1 d . . .
C24 C 1.1184(2) 0.5544(2) 0.11283(17) 0.0603(8) Uani 1 1 d . . .
H24A H 1.1989 0.5535 0.1421 0.091 Uiso 1 1 calc R . .
H24B H 1.1169 0.5917 0.0673 0.091 Uiso 1 1 calc R . .
H24C H 1.0889 0.4899 0.0965 0.091 Uiso 1 1 calc R . .
C25 C 0.9346(3) 0.7554(2) 0.45503(19) 0.0776(10) Uani 1 1 d . . .
H25A H 1.0167 0.7620 0.4818 0.116 Uiso 1 1 calc R . .
H25B H 0.8895 0.7188 0.4858 0.116 Uiso 1 1 calc R . .
H25C H 0.9028 0.8179 0.4479 0.116 Uiso 1 1 calc R . .
C26 C 1.3633(2) 0.7088(2) 0.46856(16) 0.0589(8) Uani 1 1 d . . .
H26A H 1.3997 0.6582 0.5005 0.071 Uiso 1 1 calc R . .
H26B H 1.2935 0.7279 0.4882 0.071 Uiso 1 1 calc R . .
C27 C 1.4505(2) 0.7932(2) 0.47455(18) 0.0616(8) Uani 1 1 d . . .
H27A H 1.4110 0.8461 0.4472 0.074 Uiso 1 1 calc R . .
H27B H 1.4776 0.8139 0.5294 0.074 Uiso 1 1 calc R . .
C28 C 1.5124(2) 0.7412(2) 0.36093(18) 0.0573(8) Uani 1 1 d . . .
H28A H 1.5815 0.7271 0.3385 0.069 Uiso 1 1 calc R . .
H28B H 1.4731 0.7939 0.3332 0.069 Uiso 1 1 calc R . .
C29 C 1.4280(2) 0.6543(2) 0.34914(18) 0.0577(8) Uani 1 1 d . . .
H29A H 1.3994 0.6396 0.2933 0.069 Uiso 1 1 calc R . .
H29B H 1.4692 0.5994 0.3718 0.069 Uiso 1 1 calc R . .
C30 C 0.6742(2) 0.82822(19) 0.16032(14) 0.0399(6) Uani 1 1 d . . .
C31 C 0.4755(2) 0.81921(19) 0.15281(14) 0.0403(6) Uani 1 1 d . . .
C32 C 0.5753(2) 0.68369(18) 0.16602(14) 0.0385(6) Uani 1 1 d . . .
C33 C 0.8107(3) 0.9702(2) 0.1627(2) 0.0669(9) Uani 1 1 d . . .
H33A H 0.7389 1.0050 0.1571 0.100 Uiso 1 1 calc R . .
H33B H 0.8483 0.9814 0.1189 0.100 Uiso 1 1 calc R . .
H33C H 0.8642 0.9915 0.2107 0.100 Uiso 1 1 calc R . .
C34 C 0.5011(2) 0.51767(19) 0.18020(18) 0.0576(8) Uani 1 1 d . . .
H34A H 0.4243 0.5455 0.1722 0.086 Uiso 1 1 calc R . .
H34B H 0.5170 0.4896 0.2306 0.086 Uiso 1 1 calc R . .
H34C H 0.5013 0.4689 0.1397 0.086 Uiso 1 1 calc R . .
C35 C 0.2568(2) 0.8126(2) 0.14526(18) 0.0550(8) Uani 1 1 d . . .
H35A H 0.2700 0.7482 0.1633 0.066 Uiso 1 1 calc R . .
H35B H 0.2117 0.8075 0.0916 0.066 Uiso 1 1 calc R . .
C36 C 0.1880(2) 0.8656(2) 0.19662(19) 0.0596(8) Uani 1 1 d . . .
H36A H 0.1101 0.8333 0.1921 0.072 Uiso 1 1 calc R . .
H36B H 0.2295 0.8638 0.2510 0.072 Uiso 1 1 calc R . .
C37 C 0.2872(3) 1.0104(2) 0.1859(2) 0.0694(9) Uani 1 1 d . . .
H37A H 0.3286 1.0079 0.2403 0.083 Uiso 1 1 calc R . .
H37B H 0.2775 1.0774 0.1742 0.083 Uiso 1 1 calc R . .
C38 C 0.3613(3) 0.9660(2) 0.1335(2) 0.0656(9) Uani 1 1 d . . .
H38A H 0.3244 0.9738 0.0789 0.079 Uiso 1 1 calc R . .
H38B H 0.4401 0.9980 0.1435 0.079 Uiso 1 1 calc R . .
C41 C 0.7022(4) 0.4102(3) 0.0376(2) 0.1163(15) Uani 1 1 d . . .
H41A H 0.7580 0.4613 0.0319 0.175 Uiso 1 1 calc R . .
H41B H 0.6222 0.4305 0.0209 0.175 Uiso 1 1 calc R . .
H41C H 0.7142 0.3549 0.0058 0.175 Uiso 1 1 calc R . .
C42 C 0.7290(4) 0.5269(3) 0.4456(2) 0.1313(19) Uani 1 1 d . . .
H42A H 0.8055 0.5009 0.4640 0.197 Uiso 1 1 calc R . .
H42B H 0.6669 0.4801 0.4496 0.197 Uiso 1 1 calc R . .
H42C H 0.7214 0.5836 0.4771 0.197 Uiso 1 1 calc R . .
Fe1 Fe 0.60274(3) 0.27280(3) 0.29782(2) 0.04255(12) Uani 1 1 d . . .
Fe2 Fe 0.83357(3) 0.67188(3) 0.19259(2) 0.04376(12) Uani 1 1 d . . .
N1 N 0.45405(17) 0.28518(15) 0.21608(12) 0.0392(5) Uani 1 1 d . . .
N2 N 0.24632(18) 0.31366(15) 0.20535(13) 0.0462(6) Uani 1 1 d . . .
N3 N 0.31968(19) 0.24265(16) 0.09605(12) 0.0472(6) Uani 1 1 d . . .
N4 N 0.38896(18) 0.35040(16) 0.31911(13) 0.0475(6) Uani 1 1 d . . .
N5 N 0.5219(2) 0.2231(2) 0.11153(14) 0.0681(8) Uani 1 1 d . . .
N6 N 0.1202(2) 0.26550(18) 0.08936(14) 0.0584(7) Uani 1 1 d . . .
N7 N 0.75750(17) 0.21526(15) 0.33663(12) 0.0407(5) Uani 1 1 d . . .
N8 N 0.86146(18) 0.07319(15) 0.36518(13) 0.0449(5) Uani 1 1 d . . .
N9 N 0.96596(18) 0.22050(15) 0.34134(13) 0.0438(5) Uani 1 1 d . . .
N10 N 0.65299(19) 0.08198(16) 0.34656(14) 0.0507(6) Uani 1 1 d . . .
N11 N 0.84500(18) 0.35020(16) 0.30848(14) 0.0499(6) Uani 1 1 d . . .
N12 N 1.06456(19) 0.08278(16) 0.37268(14) 0.0547(6) Uani 1 1 d . . .
N21 N 0.98739(17) 0.65479(15) 0.26985(12) 0.0388(5) Uani 1 1 d . . .
N22 N 1.19300(17) 0.62637(15) 0.27312(13) 0.0429(5) Uani 1 1 d . . .
N23 N 1.12872(18) 0.69038(16) 0.38827(12) 0.0470(6) Uani 1 1 d . . .
N24 N 1.04424(17) 0.59664(16) 0.16152(13) 0.0457(6) Uani 1 1 d . . .
N25 N 0.9271(2) 0.7071(2) 0.38042(14) 0.0659(7) Uani 1 1 d . . .
N26 N 1.32741(18) 0.67308(17) 0.38675(13) 0.0517(6) Uani 1 1 d . . .
N27 N 0.67833(17) 0.73242(15) 0.16444(13) 0.0421(5) Uani 1 1 d . . .
N28 N 0.57398(18) 0.87644(14) 0.15301(12) 0.0416(5) Uani 1 1 d . . .
N29 N 0.46928(17) 0.72264(14) 0.15857(12) 0.0402(5) Uani 1 1 d . . .
N30 N 0.78161(19) 0.86906(16) 0.16472(14) 0.0503(6) Uani 1 1 d . . .
N31 N 0.59129(18) 0.59075(15) 0.17738(14) 0.0484(6) Uani 1 1 d . . .
N32 N 0.37172(19) 0.86419(16) 0.14796(14) 0.0523(6) Uani 1 1 d . . .
O1 O 0.50768(15) 0.34993(13) 0.35586(10) 0.0498(5) Uani 1 1 d . . .
O2 O 0.63247(17) 0.23057(17) 0.16468(11) 0.0557(5) Uani 1 1 d . . .
H2 H 0.662(3) 0.286(2) 0.149(2) 0.090(13) Uiso 1 1 d . . .
O3 O -0.08807(19) 0.14667(17) 0.04474(15) 0.0803(7) Uani 1 1 d . . .
O4 O 0.55798(15) 0.14022(13) 0.32419(11) 0.0521(5) Uani 1 1 d . . .
O5 O 0.72743(14) 0.37938(12) 0.29566(10) 0.0464(4) Uani 1 1 d . . .
O6 O 1.28210(18) -0.00951(17) 0.39912(14) 0.0773(7) Uani 1 1 d . . .
O21 O 0.92476(14) 0.59994(13) 0.12759(10) 0.0501(5) Uani 1 1 d . . .
O22 O 0.81457(17) 0.70474(18) 0.32996(12) 0.0563(6) Uani 1 1 d . . .
H22 H 0.787(3) 0.655(3) 0.342(2) 0.097(15) Uiso 1 1 d . . .
O23 O 1.55086(16) 0.76958(14) 0.44144(12) 0.0617(6) Uani 1 1 d . . .
O24 O 0.87657(15) 0.80882(13) 0.17716(11) 0.0537(5) Uani 1 1 d . . .
O25 O 0.70920(14) 0.56298(12) 0.18716(11) 0.0474(5) Uani 1 1 d . . .
O26 O 0.17298(16) 0.96286(14) 0.17672(13) 0.0640(6) Uani 1 1 d . . .
O41 O 0.7203(2) 0.3862(2) 0.11770(15) 0.0743(7) Uani 1 1 d . . .
H41 H 0.719(3) 0.433(2) 0.1415(18) 0.052(10) Uiso 1 1 d . . .
O42 O 0.7191(2) 0.55011(18) 0.36838(16) 0.0807(8) Uani 1 1 d . . .
H42 H 0.717(3) 0.503(2) 0.3409(19) 0.073(12) Uiso 1 1 d . . .

loop_
_atom_site_aniso_label
_atom_site_aniso_U_11
_atom_site_aniso_U_22
_atom_site_aniso_U_33
_atom_site_aniso_U_23
_atom_site_aniso_U_13
_atom_site_aniso_U_12
C1 0.0403(15) 0.0371(15) 0.0416(16) 0.0031(12) 0.0082(12) 0.0011(12)
C2 0.0402(15) 0.0443(16) 0.0475(17) 0.0054(13) 0.0030(13) -0.0072(12)
C3 0.0462(16) 0.0463(16) 0.0387(16) 0.0031(13) 0.0113(13) -0.0021(13)
C4 0.0497(17) 0.075(2) 0.064(2) -0.0221(17) 0.0205(15) -0.0001(15)
C5 0.076(2) 0.098(3) 0.058(2) -0.0244(19) 0.0260(18) -0.006(2)
C6 0.0515(18) 0.084(2) 0.0497(19) 0.0024(17) -0.0073(15) -0.0054(17)
C7 0.072(2) 0.070(2) 0.071(2) -0.0065(18) -0.0090(19) -0.0064(19)
C8 0.055(2) 0.088(3) 0.082(3) 0.001(2) 0.0094(18) -0.0112(19)
C9 0.0393(17) 0.078(2) 0.077(2) -0.0117(18) -0.0029(16) 0.0060(16)
C10 0.0409(15) 0.0446(17) 0.0392(15) 0.0041(12) 0.0087(12) 0.0010(13)
C11 0.0403(15) 0.0458(17) 0.0449(16) 0.0009(13) 0.0068(12) 0.0060(13)
C12 0.0382(15) 0.0366(15) 0.0422(15) 0.0023(12) 0.0062(12) 0.0013(12)
C13 0.0532(18) 0.0477(18) 0.092(2) 0.0105(17) 0.0119(17) -0.0115(15)
C14 0.0469(17) 0.0438(18) 0.101(3) 0.0117(17) 0.0217(17) 0.0000(14)
C15 0.0422(17) 0.059(2) 0.096(3) 0.0106(18) 0.0168(17) 0.0056(15)
C16 0.0442(18) 0.077(3) 0.098(3) -0.006(2) 0.0065(18) 0.0024(17)
C17 0.065(2) 0.075(3) 0.114(3) 0.025(2) 0.012(2) 0.0191(19)
C18 0.0509(19) 0.049(2) 0.118(3) 0.0197(19) 0.0131(19) 0.0107(15)
C21 0.0320(14) 0.0359(15) 0.0454(16) 0.0048(12) 0.0078(12) -0.0002(11)
C22 0.0353(14) 0.0415(16) 0.0486(17) 0.0068(13) 0.0055(13) -0.0049(12)
C23 0.0364(15) 0.0466(16) 0.0474(17) 0.0030(13) 0.0119(13) -0.0029(12)
C24 0.0469(17) 0.075(2) 0.059(2) -0.0153(16) 0.0154(15) 0.0047(15)
C25 0.067(2) 0.098(3) 0.070(2) -0.027(2) 0.0294(18) -0.0163(19)
C26 0.0415(16) 0.084(2) 0.0476(18) 0.0094(16) 0.0004(13) -0.0057(15)
C27 0.0499(18) 0.077(2) 0.0542(19) -0.0071(16) 0.0048(15) -0.0056(16)
C28 0.0403(16) 0.065(2) 0.067(2) -0.0009(16) 0.0117(15) -0.0014(14)
C29 0.0325(15) 0.066(2) 0.071(2) -0.0101(16) 0.0038(14) 0.0050(14)
C30 0.0360(15) 0.0439(16) 0.0397(15) 0.0073(12) 0.0066(12) -0.0004(12)
C31 0.0394(15) 0.0449(16) 0.0373(15) 0.0056(12) 0.0078(12) 0.0050(12)
C32 0.0334(14) 0.0437(16) 0.0371(14) 0.0041(12) 0.0035(11) 0.0018(12)
C33 0.0540(19) 0.051(2) 0.097(3) 0.0046(18) 0.0188(18) -0.0085(15)
C34 0.0396(16) 0.0434(17) 0.093(2) 0.0069(16) 0.0204(16) -0.0004(13)
C35 0.0360(15) 0.0530(18) 0.075(2) 0.0055(16) 0.0073(14) 0.0066(13)
C36 0.0412(16) 0.055(2) 0.084(2) 0.0087(17) 0.0157(16) 0.0043(14)
C37 0.062(2) 0.0472(19) 0.104(3) 0.0107(18) 0.025(2) 0.0122(16)
C38 0.0565(19) 0.054(2) 0.095(3) 0.0285(18) 0.0287(18) 0.0177(15)
C41 0.148(4) 0.133(4) 0.073(3) -0.002(3) 0.042(3) -0.018(3)
C42 0.220(6) 0.109(4) 0.067(3) -0.014(2) 0.049(3) -0.060(3)
Fe1 0.0348(2) 0.0482(2) 0.0434(2) 0.00143(18) 0.00415(17) 0.00599(17)
Fe2 0.0297(2) 0.0506(3) 0.0506(3) 0.00679(19) 0.00596(17) 0.00356(17)
N1 0.0362(12) 0.0471(13) 0.0339(12) -0.0022(10) 0.0070(9) 0.0032(10)
N2 0.0340(12) 0.0514(14) 0.0503(14) -0.0037(11) 0.0029(10) -0.0002(10)
N3 0.0420(13) 0.0600(15) 0.0369(13) -0.0014(11) 0.0037(10) -0.0053(11)
N4 0.0361(12) 0.0623(15) 0.0438(14) -0.0086(11) 0.0084(10) 0.0066(11)
N5 0.0445(15) 0.110(2) 0.0475(15) -0.0252(15) 0.0096(12) -0.0002(14)
N6 0.0400(14) 0.0714(17) 0.0581(16) -0.0062(13) -0.0009(12) -0.0046(12)
N7 0.0317(11) 0.0393(13) 0.0511(14) 0.0060(10) 0.0069(10) 0.0025(9)
N8 0.0377(12) 0.0411(13) 0.0569(15) 0.0071(11) 0.0107(11) 0.0026(10)
N9 0.0377(12) 0.0368(13) 0.0584(15) 0.0052(11) 0.0118(11) 0.0047(10)
N10 0.0395(13) 0.0435(14) 0.0683(16) 0.0104(12) 0.0080(12) -0.0016(11)
N11 0.0353(12) 0.0404(14) 0.0754(17) 0.0100(12) 0.0124(12) 0.0040(10)
N12 0.0366(13) 0.0444(14) 0.0851(18) 0.0119(13) 0.0138(12) 0.0088(11)
N21 0.0298(11) 0.0482(13) 0.0387(12) 0.0022(10) 0.0077(9) 0.0002(9)
N22 0.0307(12) 0.0475(14) 0.0495(14) 0.0001(11) 0.0064(10) -0.0002(10)
N23 0.0358(12) 0.0626(15) 0.0419(13) 0.0014(11) 0.0077(10) -0.0061(11)
N24 0.0312(12) 0.0623(15) 0.0427(14) -0.0066(11) 0.0072(10) 0.0037(10)
N25 0.0396(14) 0.110(2) 0.0473(15) -0.0154(15) 0.0116(12) 0.0017(14)
N26 0.0332(12) 0.0682(16) 0.0498(15) -0.0023(12) 0.0012(11) -0.0033(11)
N27 0.0290(11) 0.0408(13) 0.0564(14) 0.0101(11) 0.0066(10) 0.0016(9)
N28 0.0390(12) 0.0381(13) 0.0490(14) 0.0067(10) 0.0110(10) 0.0032(10)
N29 0.0319(11) 0.0383(13) 0.0512(14) 0.0047(10) 0.0091(10) 0.0036(9)
N30 0.0382(13) 0.0426(14) 0.0705(17) 0.0083(12) 0.0120(12) -0.0026(11)
N31 0.0313(12) 0.0387(13) 0.0766(17) 0.0112(12) 0.0118(11) 0.0042(10)
N32 0.0412(13) 0.0435(14) 0.0766(17) 0.0147(12) 0.0183(12) 0.0100(11)
O1 0.0381(10) 0.0681(13) 0.0398(11) -0.0064(9) 0.0004(8) 0.0092(9)
O2 0.0411(11) 0.0745(16) 0.0519(13) -0.0030(11) 0.0110(10) 0.0049(11)
O3 0.0568(14) 0.0908(18) 0.0835(18) -0.0023(14) -0.0036(13) -0.0225(13)
O4 0.0346(10) 0.0513(12) 0.0692(13) 0.0079(10) 0.0070(9) 0.0012(9)
O5 0.0381(10) 0.0412(11) 0.0601(12) 0.0055(9) 0.0082(9) 0.0093(8)
O6 0.0464(13) 0.0715(16) 0.114(2) 0.0139(14) 0.0105(13) 0.0181(11)
O21 0.0314(10) 0.0697(13) 0.0467(11) -0.0015(9) 0.0018(8) 0.0048(9)
O22 0.0351(11) 0.0749(16) 0.0610(14) 0.0043(12) 0.0136(10) 0.0056(11)
O23 0.0373(11) 0.0747(15) 0.0689(15) -0.0080(11) 0.0046(10) -0.0077(10)
O24 0.0342(10) 0.0545(12) 0.0727(14) 0.0076(10) 0.0110(9) -0.0021(9)
O25 0.0310(10) 0.0442(11) 0.0689(13) 0.0109(9) 0.0113(9) 0.0091(8)
O26 0.0435(12) 0.0550(13) 0.0962(17) 0.0076(11) 0.0175(11) 0.0122(10)
O41 0.0924(18) 0.0708(18) 0.0657(17) -0.0084(14) 0.0321(14) 0.0056(14)
O42 0.117(2) 0.0585(16) 0.0766(18) -0.0118(14) 0.0489(16) -0.0038(14)

loop_
_geom_bond_atom_site_label_1
_geom_bond_atom_site_label_2
_geom_bond_distance
_geom_bond_site_symmetry_2
_geom_bond_publ_flag
C1 N4 1.326(3) . ?
C1 N2 1.337(3) . ?
C1 N1 1.360(3) . ?
C2 N6 1.345(3) . ?
C2 N2 1.346(3) . ?
C2 N3 1.356(3) . ?
C3 N3 1.317(3) . ?
C3 N1 1.345(3) . ?
C3 N5 1.347(3) . ?
C4 N4 1.433(3) . ?
C4 H4A 0.9600 . ?
C4 H4B 0.9600 . ?
C4 H4C 0.9600 . ?
C5 N5 1.423(3) . ?
C5 H5A 0.9600 . ?
C5 H5B 0.9600 . ?
C5 H5C 0.9600 . ?
C6 N6 1.463(3) . ?
C6 C7 1.486(4) . ?
C6 H6A 0.9700 . ?
C6 H6B 0.9700 . ?
C7 O3 1.425(4) . ?
C7 H7A 0.9700 . ?
C7 H7B 0.9700 . ?
C8 O3 1.414(4) . ?
C8 C9 1.495(4) . ?
C8 H8A 0.9700 . ?
C8 H8B 0.9700 . ?
C9 N6 1.457(3) . ?
C9 H9A 0.9700 . ?
C9 H9B 0.9700 . ?
C10 N10 1.316(3) . ?
C10 N8 1.338(3) . ?
C10 N7 1.345(3) . ?
C11 N9 1.349(3) . ?
C11 N8 1.350(3) . ?
C11 N12 1.358(3) . ?
C12 N9 1.328(3) . ?
C12 N11 1.329(3) . ?
C12 N7 1.342(3) . ?
C13 N10 1.442(3) . ?
C13 H13A 0.9600 . ?
C13 H13B 0.9600 . ?
C13 H13C 0.9600 . ?
C14 N11 1.434(3) . ?
C14 H14A 0.9600 . ?
C14 H14B 0.9600 . ?
C14 H14C 0.9600 . ?
C15 N12 1.457(3) . ?
C15 C16 1.472(4) . ?
C15 H15A 0.9700 . ?
C15 H15B 0.9700 . ?
C16 O6 1.421(4) . ?
C16 H16A 0.9700 . ?
C16 H16B 0.9700 . ?
C17 O6 1.419(4) . ?
C17 C18 1.482(4) . ?
C17 H17A 0.9700 . ?
C17 H17B 0.9700 . ?
C18 N12 1.460(3) . ?
C18 H18A 0.9700 . ?
C18 H18B 0.9700 . ?
C21 N24 1.324(3) . ?
C21 N22 1.335(3) . ?
C21 N21 1.357(3) . ?
C22 N22 1.345(3) . ?
C22 N26 1.351(3) . ?
C22 N23 1.356(3) . ?
C23 N23 1.320(3) . ?
C23 N21 1.344(3) . ?
C23 N25 1.348(3) . ?
C24 N24 1.436(3) . ?
C24 H24A 0.9600 . ?
C24 H24B 0.9600 . ?
C24 H24C 0.9600 . ?
C25 N25 1.421(3) . ?
C25 H25A 0.9600 . ?
C25 H25B 0.9600 . ?
C25 H25C 0.9600 . ?
C26 N26 1.460(3) . ?
C26 C27 1.499(4) . ?
C26 H26A 0.9700 . ?
C26 H26B 0.9700 . ?
C27 O23 1.425(3) . ?
C27 H27A 0.9700 . ?
C27 H27B 0.9700 . ?
C28 O23 1.415(3) . ?
C28 C29 1.500(4) . ?
C28 H28A 0.9700 . ?
C28 H28B 0.9700 . ?
C29 N26 1.458(3) . ?
C29 H29A 0.9700 . ?
C29 H29B 0.9700 . ?
C30 N30 1.320(3) . ?
C30 N28 1.338(3) . ?
C30 N27 1.342(3) . ?
C31 N32 1.352(3) . ?
C31 N29 1.354(3) . ?
C31 N28 1.354(3) . ?
C32 N31 1.332(3) . ?
C32 N29 1.332(3) . ?
C32 N27 1.342(3) . ?
C33 N30 1.439(3) . ?
C33 H33A 0.9600 . ?
C33 H33B 0.9600 . ?
C33 H33C 0.9600 . ?
C34 N31 1.431(3) . ?
C34 H34A 0.9600 . ?
C34 H34B 0.9600 . ?
C34 H34C 0.9600 . ?
C35 N32 1.465(3) . ?
C35 C36 1.493(4) . ?
C35 H35A 0.9700 . ?
C35 H35B 0.9700 . ?
C36 O26 1.421(3) . ?
C36 H36A 0.9700 . ?
C36 H36B 0.9700 . ?
C37 O26 1.419(3) . ?
C37 C38 1.494(4) . ?
C37 H37A 0.9700 . ?
C37 H37B 0.9700 . ?
C38 N32 1.457(3) . ?
C38 H38A 0.9700 . ?
C38 H38B 0.9700 . ?
C41 O41 1.420(4) . ?
C41 H41A 0.9600 . ?
C41 H41B 0.9600 . ?
C41 H41C 0.9600 . ?
C42 O42 1.375(4) . ?
C42 H42A 0.9600 . ?
C42 H42B 0.9600 . ?
C42 H42C 0.9600 . ?
Fe1 O1 1.9472(17) . ?
Fe1 N7 1.976(2) . ?
Fe1 O4 1.9931(18) . ?
Fe1 N1 2.004(2) . ?
Fe1 O5 2.0255(17) . ?
Fe1 O2 2.4544(19) . ?
Fe2 O21 1.9557(17) . ?
Fe2 N27 1.976(2) . ?
Fe2 O24 1.9942(18) . ?
Fe2 N21 2.017(2) . ?
Fe2 O25 2.0258(17) . ?
Fe2 O22 2.464(2) . ?
N4 O1 1.381(2) . ?
N5 O2 1.407(3) . ?
N10 O4 1.384(3) . ?
N11 O5 1.397(2) . ?
N24 O21 1.379(2) . ?
N25 O22 1.404(3) . ?
N30 O24 1.386(3) . ?
N31 O25 1.397(2) . ?
O2 H2 0.90(3) . ?
O5 H42 1.89(3) . ?
O5 H34B 2.9601 . ?
O22 H22 0.80(3) . ?
O25 H41 1.97(3) . ?
O41 H2 1.68(3) . ?
O41 H41 0.76(3) . ?
O42 H22 1.75(4) . ?
O42 H42 0.79(3) . ?
